data_7119431
loop_
_publ_author_name
'Aggarwal, Himanshu'
'Das, Raj Kumar'
'Engel, Emile R.'
'Barbour, Leonard J.'

_publ_section_title
;
 A five-fold interpenetrated metal-organic framework showing a large
 variation in thermal expansion behaviour owing to dramatic structural
 transformation upon dehydration-rehydration.
;
_journal_issue 5
_journal_name_full 'Chemical communications (Cambridge, England)'
_journal_page_first 861
_journal_page_last 864
_journal_paper_doi 10.1039/c6cc07995d
_journal_volume 53
_journal_year 2017
_chemical_formula_moiety 'C16 H14 N2 O4 Zn, H2 O'
_chemical_formula_sum 'C16 H16 N2 O5 Zn'
_chemical_formula_weight 381.68
_chemical_name_systematic
; 
 ? 
;
_space_group_IT_number 2
_symmetry_cell_setting triclinic
_symmetry_space_group_name_Hall '-P 1'
_symmetry_space_group_name_H-M 'P -1'
_atom_sites_solution_hydrogens geom
_atom_sites_solution_primary direct
_atom_sites_solution_secondary difmap
_audit_creation_method SHELXL-97
_audit_update_record
;
2016-05-18 deposited with the CCDC.
2016-12-06 downloaded from the CCDC.
;
_cell_angle_alpha 90.459(4)
_cell_angle_beta 110.476(4)
_cell_angle_gamma 100.507(5)
_cell_formula_units_Z 2
_cell_length_a 8.385(3)
_cell_length_b 9.210(3)
_cell_length_c 11.159(4)
_cell_measurement_reflns_used 1298
_cell_measurement_temperature 100(2)
_cell_measurement_theta_max 23.64
_cell_measurement_theta_min 2.26
_cell_volume 791.4(5)
_computing_cell_refinement 'SAINT (Bruker, 2009)'
_computing_data_reduction SAINT
_computing_molecular_graphics 'X-Seed (Barbour 2001)'
_computing_structure_refinement 'SHELXL-97 (Sheldrick, 1997)'
_computing_structure_solution 'SHELXS-97 (Sheldrick, 1990)'
_diffrn_ambient_temperature 100(2)
_diffrn_measured_fraction_theta_full 0.981
_diffrn_measured_fraction_theta_max 0.981
_diffrn_measurement_device_type 'CCD area detector'
_diffrn_measurement_method 'phi and omega scans'
_diffrn_radiation_monochromator graphite
_diffrn_radiation_source 'fine-focus sealed tube'
_diffrn_radiation_type MoK\a
_diffrn_radiation_wavelength 0.71073
_diffrn_reflns_av_R_equivalents 0.0292
_diffrn_reflns_av_sigmaI/netI 0.0623
_diffrn_reflns_limit_h_max 10
_diffrn_reflns_limit_h_min -9
_diffrn_reflns_limit_k_max 11
_diffrn_reflns_limit_k_min -7
_diffrn_reflns_limit_l_max 13
_diffrn_reflns_limit_l_min -13
_diffrn_reflns_number 4403
_diffrn_reflns_theta_full 25.91
_diffrn_reflns_theta_max 25.91
_diffrn_reflns_theta_min 1.95
_exptl_absorpt_coefficient_mu 1.581
_exptl_absorpt_correction_T_max 0.8579
_exptl_absorpt_correction_T_min 0.6275
_exptl_absorpt_correction_type multi-scan
_exptl_absorpt_process_details SADABS
_exptl_crystal_colour colorless
_exptl_crystal_density_diffrn 1.602
_exptl_crystal_density_method 'not measured'
_exptl_crystal_description plate
_exptl_crystal_F_000 392
_exptl_crystal_size_max 0.33
_exptl_crystal_size_mid 0.13
_exptl_crystal_size_min 0.10
_refine_diff_density_max 1.116
_refine_diff_density_min -0.624
_refine_diff_density_rms 0.108
_refine_ls_extinction_method none
_refine_ls_goodness_of_fit_ref 1.026
_refine_ls_hydrogen_treatment mixed
_refine_ls_matrix_type full
_refine_ls_number_parameters 226
_refine_ls_number_reflns 3026
_refine_ls_number_restraints 0
_refine_ls_restrained_S_all 1.026
_refine_ls_R_factor_all 0.0673
_refine_ls_R_factor_gt 0.0514
_refine_ls_shift/su_max 0.000
_refine_ls_shift/su_mean 0.000
_refine_ls_structure_factor_coef Fsqd
_refine_ls_weighting_details 'calc w=1/[\s^2^(Fo^2^)+(0.0796P)^2^+0.0000P] where P=(Fo^2^+2Fc^2^)/3'
_refine_ls_weighting_scheme calc
_refine_ls_wR_factor_gt 0.1248
_refine_ls_wR_factor_ref 0.1353
_reflns_number_gt 2434
_reflns_number_total 3026
_reflns_threshold_expression >2sigma(I)
_cod_data_source_file c6cc07995d2.cif
_cod_data_source_block LJB_1_rehydrated
_cod_depositor_comments
;
The following automatic conversions were performed:

'_symmetry_cell_setting' value 'Triclinic' changed to 'triclinic'
according to
/usr/data/users/saulius/crontab/automatic-downloads/rss-feeds/RSC/lib/dictionaries/cif_core.dic
dictionary named 'cif_core.dic' version 2.4.2 from 2011-04-26.

Automatic conversion script
Id: cif_fix_values 4268 2015-11-12 08:31:59Z antanas 
;
_cod_original_sg_symbol_H-M P-1
_cod_database_code 7119431

loop_
_symmetry_equiv_pos_as_xyz
'x, y, z'
'-x, -y, -z'

loop_
_atom_site_label
_atom_site_type_symbol
_atom_site_fract_x
_atom_site_fract_y
_atom_site_fract_z
_atom_site_U_iso_or_equiv
_atom_site_adp_type
_atom_site_occupancy
_atom_site_symmetry_multiplicity
_atom_site_calc_flag
_atom_site_refinement_flags
Zn1 Zn 0.50805(6) 0.84746(5) 0.71819(4) 0.02768(19) Uani 1 1 d .
O3 O 0.3845(4) 0.6656(3) 0.7712(3) 0.0343(7) Uani 1 1 d .
N1 N 0.6529(4) 1.0420(4) 0.8140(3) 0.0259(7) Uani 1 1 d .
O4 O 0.6415(4) 0.7330(3) 0.9240(3) 0.0364(7) Uani 1 1 d .
C6 C 0.7863(6) 1.2921(5) 0.8044(4) 0.0345(10) Uani 1 1 d .
H6 H 0.8210 1.3659 0.7545 0.041 Uiso 1 1 calc R
C7 C 0.8169(5) 1.3261(5) 0.9331(4) 0.0295(9) Uani 1 1 d .
C3 C 0.4997(6) 0.6446(5) 0.8762(4) 0.0307(9) Uani 1 1 d .
C8 C 0.7641(5) 1.2130(5) 0.9995(4) 0.0308(9) Uani 1 1 d .
H8 H 0.7831 1.2310 1.0879 0.037 Uiso 1 1 calc R
C9 C 0.6845(5) 1.0747(5) 0.9392(4) 0.0308(9) Uani 1 1 d .
H9 H 0.6502 0.9990 0.9876 0.037 Uiso 1 1 calc R
C5 C 0.7056(5) 1.1511(5) 0.7494(4) 0.0328(10) Uani 1 1 d .
H5 H 0.6864 1.1301 0.6614 0.039 Uiso 1 1 calc R
C4 C 0.4573(6) 0.5093(5) 0.9390(4) 0.0315(9) Uani 1 1 d .
H4 H 0.3646 0.4324 0.8896 0.038 Uiso 1 1 calc R
O2 O 0.2420(4) 0.9712(3) 0.7095(3) 0.0343(7) Uani 1 1 d .
O1 O 0.3275(4) 0.8910(3) 0.5588(2) 0.0302(6) Uani 1 1 d .
N2 N 0.6616(4) 0.7573(4) 0.6399(3) 0.0280(7) Uani 1 1 d .
C2 C 0.0646(5) 0.9782(5) 0.4904(4) 0.0305(9) Uani 1 1 d .
H2 H 0.0591 0.9651 0.4044 0.037 Uiso 1 1 calc R
C11 C 0.8260(5) 0.7498(4) 0.7070(4) 0.0289(9) Uani 1 1 d .
H11 H 0.8756 0.7897 0.7938 0.035 Uiso 1 1 calc R
C15 C 0.5929(6) 0.7008(5) 0.5167(4) 0.0327(9) Uani 1 1 d .
H15 H 0.4753 0.7037 0.4684 0.039 Uiso 1 1 calc R
C1 C 0.2207(5) 0.9475(5) 0.5950(4) 0.0299(9) Uani 1 1 d .
C10 C 0.9064(5) 1.4795(5) 0.9972(4) 0.0322(9) Uani 1 1 d .
H10B H 0.9051 1.4844 1.0855 0.039 Uiso 1 1 calc R
H10A H 0.8407 1.5529 0.9494 0.039 Uiso 1 1 calc R
C14 C 0.6883(6) 0.6385(5) 0.4586(4) 0.0339(10) Uani 1 1 d .
H14 H 0.6366 0.6013 0.3711 0.041 Uiso 1 1 calc R
C13 C 0.8578(6) 0.6305(4) 0.5272(4) 0.0301(9) Uani 1 1 d .
C12 C 0.9267(5) 0.6866(5) 0.6555(4) 0.0303(9) Uani 1 1 d .
H12 H 1.0425 0.6811 0.7070 0.036 Uiso 1 1 calc R
C16 C 0.9688(6) 0.5679(5) 0.4673(4) 0.0326(10) Uani 1 1 d .
H16A H 1.0708 0.6452 0.4735 0.039 Uiso 1 1 calc R
H16B H 0.9011 0.5395 0.3752 0.039 Uiso 1 1 calc R
O1W O 0.1372(5) 1.2041(4) 0.8089(4) 0.0547(10) Uani 1 1 d .
H1W1 H 0.180(7) 1.126(7) 0.781(5) 0.069(18) Uiso 1 1 d .
H2W1 H 0.186(8) 1.205(7) 0.890(6) 0.08(2) Uiso 1 1 d .

loop_
_atom_site_aniso_label
_atom_site_aniso_U_11
_atom_site_aniso_U_22
_atom_site_aniso_U_33
_atom_site_aniso_U_23
_atom_site_aniso_U_13
_atom_site_aniso_U_12
Zn1 0.0345(3) 0.0292(3) 0.0244(3) 0.00648(19) 0.0162(2) 0.0072(2)
O3 0.0400(17) 0.0393(18) 0.0306(15) 0.0123(13) 0.0184(14) 0.0129(14)
N1 0.0295(18) 0.0306(18) 0.0218(16) 0.0062(14) 0.0126(14) 0.0089(14)
O4 0.050(2) 0.0315(17) 0.0321(16) 0.0074(13) 0.0224(15) 0.0046(14)
C6 0.042(3) 0.034(2) 0.031(2) 0.0090(19) 0.019(2) 0.0058(19)
C7 0.033(2) 0.033(2) 0.029(2) 0.0047(17) 0.0173(18) 0.0082(18)
C3 0.043(3) 0.032(2) 0.029(2) 0.0083(18) 0.024(2) 0.016(2)
C8 0.037(2) 0.035(2) 0.024(2) 0.0016(18) 0.0158(18) 0.0077(18)
C9 0.036(2) 0.034(2) 0.031(2) 0.0102(18) 0.0210(19) 0.0102(18)
C5 0.038(2) 0.038(3) 0.026(2) 0.0065(18) 0.0168(18) 0.0041(19)
C4 0.036(2) 0.036(2) 0.031(2) 0.0092(19) 0.0218(19) 0.0077(19)
O2 0.0400(17) 0.0418(18) 0.0252(15) 0.0063(13) 0.0139(13) 0.0133(14)
O1 0.0364(16) 0.0344(16) 0.0259(14) 0.0093(12) 0.0165(12) 0.0109(13)
N2 0.035(2) 0.0268(18) 0.0269(17) 0.0066(14) 0.0159(15) 0.0074(15)
C2 0.039(2) 0.031(2) 0.0261(19) 0.0080(17) 0.0165(18) 0.0070(18)
C11 0.038(2) 0.028(2) 0.0235(19) 0.0057(17) 0.0145(18) 0.0071(18)
C15 0.034(2) 0.035(2) 0.030(2) 0.0031(18) 0.0133(18) 0.0071(19)
C1 0.033(2) 0.029(2) 0.032(2) 0.0082(18) 0.0167(18) 0.0070(18)
C10 0.039(2) 0.032(2) 0.031(2) 0.0014(18) 0.0196(19) 0.0043(19)
C14 0.041(3) 0.036(2) 0.029(2) 0.0011(18) 0.0176(19) 0.0111(19)
C13 0.043(3) 0.023(2) 0.033(2) 0.0085(17) 0.022(2) 0.0103(18)
C12 0.032(2) 0.035(2) 0.031(2) 0.0109(18) 0.0170(18) 0.0118(18)
C16 0.040(2) 0.037(3) 0.029(2) 0.0068(19) 0.0207(19) 0.012(2)
O1W 0.065(3) 0.059(2) 0.040(2) -0.0034(18) 0.0135(19) 0.025(2)

loop_
_atom_type_symbol
_atom_type_description
_atom_type_scat_dispersion_real
_atom_type_scat_dispersion_imag
_atom_type_scat_source
C C 0.0033 0.0016 'International Tables Vol C Tables 4.2.6.8 and 6.1.1.4'
H H 0.0000 0.0000 'International Tables Vol C Tables 4.2.6.8 and 6.1.1.4'
N N 0.0061 0.0033 'International Tables Vol C Tables 4.2.6.8 and 6.1.1.4'
O O 0.0106 0.0060 'International Tables Vol C Tables 4.2.6.8 and 6.1.1.4'
Zn Zn 0.2839 1.4301 'International Tables Vol C Tables 4.2.6.8 and 6.1.1.4'

loop_
_geom_angle_atom_site_label_1
_geom_angle_atom_site_label_2
_geom_angle_atom_site_label_3
_geom_angle
_geom_angle_site_symmetry_1
_geom_angle_site_symmetry_3
O1 Zn1 O3 102.97(12) . .
O1 Zn1 N1 108.41(12) . .
O3 Zn1 N1 133.02(12) . .
O1 Zn1 N2 100.10(12) . .
O3 Zn1 N2 101.31(13) . .
N1 Zn1 N2 106.45(14) . .
O1 Zn1 C3 131.77(13) . .
O3 Zn1 C3 28.85(13) . .
N1 Zn1 C3 110.60(13) . .
N2 Zn1 C3 95.03(12) . .
C3 O3 Zn1 101.6(3) . .
C5 N1 C9 116.9(4) . .
C5 N1 Zn1 119.6(3) . .
C9 N1 Zn1 123.0(3) . .
C5 C6 C7 119.8(4) . .
C8 C7 C6 116.8(4) . .
C8 C7 C10 121.9(4) . .
C6 C7 C10 121.3(4) . .
O4 C3 O3 121.9(4) . .
O4 C3 C4 121.5(4) . .
O3 C3 C4 116.6(4) . .
O4 C3 Zn1 72.5(2) . .
O3 C3 Zn1 49.5(2) . .
C4 C3 Zn1 165.6(3) . .
C9 C8 C7 120.6(4) . .
N1 C9 C8 122.7(4) . .
N1 C5 C6 123.2(4) . .
C4 C4 C3 123.0(5) 2_667 .
C1 O1 Zn1 106.2(2) . .
C11 N2 C15 118.1(3) . .
C11 N2 Zn1 122.8(3) . .
C15 N2 Zn1 119.1(3) . .
C2 C2 C1 124.1(5) 2_576 .
N2 C11 C12 122.6(4) . .
N2 C15 C14 122.1(4) . .
O2 C1 O1 122.6(4) . .
O2 C1 C2 121.5(4) . .
O1 C1 C2 115.9(3) . .
C7 C10 C10 112.6(4) . 2_787
C13 C14 C15 120.0(4) . .
C14 C13 C12 117.5(4) . .
C14 C13 C16 122.1(4) . .
C12 C13 C16 120.4(4) . .
C11 C12 C13 119.6(4) . .
C13 C16 C16 112.1(4) . 2_766

loop_
_geom_bond_atom_site_label_1
_geom_bond_atom_site_label_2
_geom_bond_distance
_geom_bond_site_symmetry_2
Zn1 O1 1.991(3) .
Zn1 O3 2.010(3) .
Zn1 N1 2.024(4) .
Zn1 N2 2.068(3) .
Zn1 C3 2.588(4) .
O3 C3 1.275(5) .
N1 C5 1.341(5) .
N1 C9 1.348(5) .
O4 C3 1.248(5) .
C6 C5 1.378(6) .
C6 C7 1.390(6) .
C7 C8 1.381(6) .
C7 C10 1.514(6) .
C3 C4 1.482(6) .
C8 C9 1.372(6) .
C4 C4 1.328(8) 2_667
O2 C1 1.237(5) .
O1 C1 1.287(5) .
N2 C11 1.333(5) .
N2 C15 1.348(5) .
C2 C2 1.304(8) 2_576
C2 C1 1.492(6) .
C11 C12 1.377(5) .
C15 C14 1.383(6) .
C10 C10 1.525(8) 2_787
C14 C13 1.375(6) .
C13 C12 1.396(6) .
C13 C16 1.507(5) .
C16 C16 1.536(8) 2_766
